data_1508810
loop_
_publ_author_name
'Chun, Yu Sung'
'Kim, Ju Hyun'
'Choi, Suh Young'
'Ko, Young Ok'
'Lee, Sang-Gi'

_publ_section_title
;
 Cu(OAc)(2)-Catalyzed Tandem Blaise/Pinner-Type Reaction for One-Pot
 Synthesis of Pyrimidin-4-ones.
;
_journal_issue 24
_journal_name_full 'Organic letters'
_journal_page_first 6358
_journal_page_last 6361
_journal_paper_doi 10.1021/ol303153g
_journal_volume 14
_journal_year 2012
_chemical_formula_sum 'C20 H18 N2 O2'
_chemical_formula_weight 318.36
_chemical_name_systematic
; 
 ? 
;
_space_group_IT_number 14
_symmetry_cell_setting monoclinic
_symmetry_space_group_name_Hall '-P 2ybc'
_symmetry_space_group_name_H-M 'P 1 21/c 1'
_atom_sites_solution_hydrogens geom
_atom_sites_solution_primary direct
_atom_sites_solution_secondary difmap
_audit_creation_method SHELXL-97
_cell_angle_alpha 90.00
_cell_angle_beta 100.239(7)
_cell_angle_gamma 90.00
_cell_formula_units_Z 4
_cell_length_a 8.936(4)
_cell_length_b 7.703(3)
_cell_length_c 23.997(9)
_cell_measurement_reflns_used 2418
_cell_measurement_temperature 293(2)
_cell_measurement_theta_max 27.09
_cell_measurement_theta_min 2.32
_cell_volume 1625.5(11)
_computing_cell_refinement 'Bruker SMART'
_computing_data_collection 'Bruker SMART'
_computing_data_reduction 'Bruker SAINT'
_computing_molecular_graphics 'Bruker SHELXTL'
_computing_publication_material 'Bruker SHELXTL'
_computing_structure_refinement 'SHELXL-97 (Sheldrick, 1997)'
_computing_structure_solution 'SHELXS-97 (Sheldrick, 1990)'
_diffrn_ambient_temperature 293(2)
_diffrn_measured_fraction_theta_full 0.997
_diffrn_measured_fraction_theta_max 0.997
_diffrn_measurement_device_type 'CCD area detector'
_diffrn_measurement_method 'phi and omega scans'
_diffrn_radiation_monochromator graphite
_diffrn_radiation_source 'fine-focus sealed tube'
_diffrn_radiation_type MoK\a
_diffrn_radiation_wavelength 0.71073
_diffrn_reflns_av_R_equivalents 0.0444
_diffrn_reflns_av_sigmaI/netI 0.0521
_diffrn_reflns_limit_h_max 10
_diffrn_reflns_limit_h_min -11
_diffrn_reflns_limit_k_max 9
_diffrn_reflns_limit_k_min -5
_diffrn_reflns_limit_l_max 28
_diffrn_reflns_limit_l_min -29
_diffrn_reflns_number 8520
_diffrn_reflns_theta_full 26.00
_diffrn_reflns_theta_max 26.00
_diffrn_reflns_theta_min 1.72
_exptl_absorpt_coefficient_mu 0.085
_exptl_absorpt_correction_type none
_exptl_crystal_colour 'pale yellow'
_exptl_crystal_density_diffrn 1.301
_exptl_crystal_density_method 'not measured'
_exptl_crystal_description plate
_exptl_crystal_F_000 672
_exptl_crystal_size_max 0.20
_exptl_crystal_size_mid 0.10
_exptl_crystal_size_min 0.03
_refine_diff_density_max 0.201
_refine_diff_density_min -0.188
_refine_diff_density_rms 0.049
_refine_ls_extinction_coef 0.048(4)
_refine_ls_extinction_expression Fc^*^=kFc[1+0.001xFc^2^\l^3^/sin(2\q)]^-1/4^
_refine_ls_extinction_method SHELXL
_refine_ls_goodness_of_fit_ref 1.077
_refine_ls_hydrogen_treatment mixed
_refine_ls_matrix_type full
_refine_ls_number_parameters 228
_refine_ls_number_reflns 3175
_refine_ls_number_restraints 0
_refine_ls_restrained_S_all 1.077
_refine_ls_R_factor_all 0.0752
_refine_ls_R_factor_gt 0.0557
_refine_ls_shift/su_max 0.000
_refine_ls_shift/su_mean 0.000
_refine_ls_structure_factor_coef Fsqd
_refine_ls_weighting_details 'calc w=1/[\s^2^(Fo^2^)+(0.0762P)^2^+0.7981P] where P=(Fo^2^+2Fc^2^)/3'
_refine_ls_weighting_scheme calc
_refine_ls_wR_factor_gt 0.1713
_refine_ls_wR_factor_ref 0.1765
_reflns_number_gt 2101
_reflns_number_total 3175
_reflns_threshold_expression >2sigma(I)
_cod_data_source_file ol303153g_si_004.cif
_cod_data_source_block C20H18N2O2
_cod_depositor_comments
;
The following automatic conversions were performed:

'_symmetry_cell_setting' value 'Monoclinic' changed to 'monoclinic'
according to /home/saulius/struct/CIF-dictionaries/cif_core.dic
dictionary named 'cif_core.dic' version 2.4.2 from 2011-04-26.

Automatic conversion script
Id: cif_fix_values 1891 2012-01-12 08:04:46Z andrius 
;
_cod_original_cell_volume 1625.6(11)
_cod_original_sg_symbol_H-M P2(1)/c
_cod_database_code 1508810

loop_
_symmetry_equiv_pos_as_xyz
'x, y, z'
'-x, y+1/2, -z+1/2'
'-x, -y, -z'
'x, -y-1/2, z-1/2'

loop_
_atom_site_label
_atom_site_type_symbol
_atom_site_fract_x
_atom_site_fract_y
_atom_site_fract_z
_atom_site_U_iso_or_equiv
_atom_site_adp_type
_atom_site_occupancy
_atom_site_symmetry_multiplicity
_atom_site_calc_flag
_atom_site_refinement_flags
C1 C 0.2893(3) 0.7719(4) -0.02005(11) 0.0398(7) Uani 1 1 d .
C2 C 0.3342(3) 0.8344(3) -0.07144(10) 0.0373(6) Uani 1 1 d .
C3 C 0.4863(3) 0.8383(3) -0.07295(10) 0.0343(6) Uani 1 1 d .
C4 C 0.5545(3) 0.7286(3) 0.01771(10) 0.0342(6) Uani 1 1 d .
C5 C 0.2071(3) 0.8952(4) -0.11640(12) 0.0518(8) Uani 1 1 d .
H5A H 0.2455 0.9774 -0.1405 0.078 Uiso 1 1 calc R
H5B H 0.1303 0.9496 -0.0990 0.078 Uiso 1 1 calc R
H5C H 0.1640 0.7978 -0.1386 0.078 Uiso 1 1 calc R
C6 C 0.5516(3) 0.8960(3) -0.12289(10) 0.0358(6) Uani 1 1 d .
C7 C 0.4876(3) 0.8484(4) -0.17796(11) 0.0451(7) Uani 1 1 d .
H7 H 0.3998 0.7812 -0.1843 0.054 Uiso 1 1 calc R
C8 C 0.5531(4) 0.8999(5) -0.22334(12) 0.0563(9) Uani 1 1 d .
H8 H 0.5100 0.8661 -0.2599 0.068 Uiso 1 1 calc R
C9 C 0.6824(4) 1.0013(4) -0.21441(13) 0.0562(9) Uani 1 1 d .
H9 H 0.7246 1.0396 -0.2450 0.067 Uiso 1 1 calc R
C10 C 0.7485(4) 1.0452(4) -0.16029(13) 0.0559(8) Uani 1 1 d .
H10 H 0.8376 1.1103 -0.1542 0.067 Uiso 1 1 calc R
C11 C 0.6845(3) 0.9940(4) -0.11506(12) 0.0467(7) Uani 1 1 d .
H11 H 0.7307 1.0253 -0.0786 0.056 Uiso 1 1 calc R
C12 C 0.6547(3) 0.6664(3) 0.06681(10) 0.0353(6) Uani 1 1 d .
C13 C 0.5818(3) 0.5969(4) 0.11465(11) 0.0457(7) Uani 1 1 d .
H13A H 0.6516 0.5204 0.1378 0.069 Uiso 1 1 calc R
H13B H 0.4909 0.5343 0.0992 0.069 Uiso 1 1 calc R
H13C H 0.5567 0.6918 0.1372 0.069 Uiso 1 1 calc R
C14 C 0.8110(3) 0.6681(3) 0.06901(10) 0.0370(6) Uani 1 1 d .
C15 C 0.9230(3) 0.6063(4) 0.11881(10) 0.0384(6) Uani 1 1 d .
C16 C 1.0430(3) 0.5014(4) 0.11030(13) 0.0505(8) Uani 1 1 d .
H16 H 1.0506 0.4676 0.0737 0.061 Uiso 1 1 calc R
C17 C 1.1514(4) 0.4460(4) 0.15503(14) 0.0590(9) Uani 1 1 d .
H17 H 1.2301 0.3740 0.1485 0.071 Uiso 1 1 calc R
C18 C 1.1428(4) 0.4976(4) 0.20934(14) 0.0596(9) Uani 1 1 d .
H18 H 1.2159 0.4608 0.2396 0.072 Uiso 1 1 calc R
C19 C 1.0259(4) 0.6034(5) 0.21881(12) 0.0554(8) Uani 1 1 d .
H19 H 1.0202 0.6383 0.2555 0.066 Uiso 1 1 calc R
C20 C 0.9169(3) 0.6579(4) 0.17400(11) 0.0456(7) Uani 1 1 d .
H20 H 0.8385 0.7299 0.1808 0.055 Uiso 1 1 calc R
N1 N 0.5962(2) 0.7869(3) -0.02808(8) 0.0366(5) Uani 1 1 d .
N2 N 0.8763(3) 0.7231(4) 0.02599(10) 0.0529(7) Uani 1 1 d .
H2A H 0.812(4) 0.758(4) -0.0060(14) 0.071(11) Uiso 1 1 d .
H2B H 0.981(3) 0.725(4) 0.0268(11) 0.048(8) Uiso 1 1 d .
O1 O 0.40390(19) 0.7184(3) 0.02231(7) 0.0424(5) Uani 1 1 d .
O2 O 0.1614(2) 0.7637(3) -0.01095(8) 0.0605(7) Uani 1 1 d .

loop_
_atom_site_aniso_label
_atom_site_aniso_U_11
_atom_site_aniso_U_22
_atom_site_aniso_U_33
_atom_site_aniso_U_23
_atom_site_aniso_U_13
_atom_site_aniso_U_12
C1 0.0324(14) 0.0498(17) 0.0375(14) -0.0057(12) 0.0072(11) -0.0032(12)
C2 0.0357(14) 0.0415(15) 0.0346(14) -0.0022(11) 0.0059(11) -0.0013(12)
C3 0.0377(14) 0.0348(14) 0.0312(13) -0.0037(11) 0.0085(11) -0.0018(11)
C4 0.0318(13) 0.0408(15) 0.0320(13) -0.0047(11) 0.0107(10) -0.0039(11)
C5 0.0425(17) 0.063(2) 0.0484(17) 0.0078(15) 0.0051(13) 0.0055(15)
C6 0.0365(14) 0.0408(15) 0.0306(13) 0.0005(11) 0.0072(10) 0.0044(12)
C7 0.0465(16) 0.0548(18) 0.0336(14) 0.0036(13) 0.0059(12) -0.0019(14)
C8 0.061(2) 0.080(2) 0.0292(14) 0.0095(15) 0.0093(13) 0.0083(18)
C9 0.063(2) 0.065(2) 0.0449(17) 0.0137(15) 0.0226(15) 0.0078(17)
C10 0.0525(18) 0.059(2) 0.061(2) 0.0051(16) 0.0239(16) -0.0086(16)
C11 0.0458(17) 0.0545(19) 0.0416(15) -0.0046(13) 0.0128(13) -0.0054(14)
C12 0.0372(14) 0.0414(15) 0.0283(13) -0.0018(11) 0.0089(11) 0.0000(12)
C13 0.0448(16) 0.0571(19) 0.0371(14) 0.0057(13) 0.0128(12) -0.0015(14)
C14 0.0388(14) 0.0436(16) 0.0304(13) -0.0024(11) 0.0107(11) 0.0013(12)
C15 0.0351(14) 0.0449(16) 0.0353(14) 0.0014(12) 0.0062(11) -0.0015(12)
C16 0.0455(18) 0.057(2) 0.0488(17) -0.0041(14) 0.0067(14) 0.0041(14)
C17 0.0458(18) 0.057(2) 0.071(2) 0.0040(17) 0.0017(16) 0.0109(15)
C18 0.0477(19) 0.068(2) 0.057(2) 0.0207(17) -0.0061(15) -0.0010(16)
C19 0.057(2) 0.073(2) 0.0339(15) 0.0076(15) 0.0014(14) -0.0068(17)
C20 0.0460(16) 0.0536(18) 0.0382(15) 0.0024(13) 0.0100(13) 0.0008(14)
N1 0.0336(12) 0.0508(14) 0.0261(11) 0.0001(10) 0.0074(9) -0.0018(10)
N2 0.0323(13) 0.088(2) 0.0385(14) 0.0095(13) 0.0075(11) 0.0033(13)
O1 0.0314(10) 0.0620(13) 0.0348(10) 0.0021(9) 0.0086(8) -0.0021(9)
O2 0.0337(11) 0.0971(18) 0.0538(12) 0.0011(12) 0.0165(9) -0.0040(11)

loop_
_atom_type_symbol
_atom_type_description
_atom_type_scat_dispersion_real
_atom_type_scat_dispersion_imag
_atom_type_scat_source
C C 0.0033 0.0016 'International Tables Vol C Tables 4.2.6.8 and 6.1.1.4'
H H 0.0000 0.0000 'International Tables Vol C Tables 4.2.6.8 and 6.1.1.4'
N N 0.0061 0.0033 'International Tables Vol C Tables 4.2.6.8 and 6.1.1.4'
O O 0.0106 0.0060 'International Tables Vol C Tables 4.2.6.8 and 6.1.1.4'

loop_
_geom_angle_atom_site_label_1
_geom_angle_atom_site_label_2
_geom_angle_atom_site_label_3
_geom_angle
O2 C1 O1 117.3(2)
O2 C1 C2 126.1(3)
O1 C1 C2 116.6(2)
C3 C2 C1 117.3(2)
C3 C2 C5 127.2(2)
C1 C2 C5 115.4(2)
C2 C3 N1 123.1(2)
C2 C3 C6 124.2(2)
N1 C3 C6 112.7(2)
N1 C4 O1 121.4(2)
N1 C4 C12 125.4(2)
O1 C4 C12 113.2(2)
C2 C5 H5A 109.5
C2 C5 H5B 109.5
H5A C5 H5B 109.5
C2 C5 H5C 109.5
H5A C5 H5C 109.5
H5B C5 H5C 109.5
C11 C6 C7 117.9(2)
C11 C6 C3 120.0(2)
C7 C6 C3 122.1(2)
C8 C7 C6 120.8(3)
C8 C7 H7 119.6
C6 C7 H7 119.6
C9 C8 C7 120.0(3)
C9 C8 H8 120.0
C7 C8 H8 120.0
C10 C9 C8 119.7(3)
C10 C9 H9 120.2
C8 C9 H9 120.2
C9 C10 C11 120.6(3)
C9 C10 H10 119.7
C11 C10 H10 119.7
C10 C11 C6 121.0(3)
C10 C11 H11 119.5
C6 C11 H11 119.5
C14 C12 C4 120.5(2)
C14 C12 C13 122.7(2)
C4 C12 C13 116.9(2)
C12 C13 H13A 109.5
C12 C13 H13B 109.5
H13A C13 H13B 109.5
C12 C13 H13C 109.5
H13A C13 H13C 109.5
H13B C13 H13C 109.5
N2 C14 C12 123.1(2)
N2 C14 C15 113.3(2)
C12 C14 C15 123.6(2)
C16 C15 C20 118.0(3)
C16 C15 C14 119.6(2)
C20 C15 C14 122.3(2)
C17 C16 C15 121.4(3)
C17 C16 H16 119.3
C15 C16 H16 119.3
C18 C17 C16 119.8(3)
C18 C17 H17 120.1
C16 C17 H17 120.1
C19 C18 C17 119.9(3)
C19 C18 H18 120.0
C17 C18 H18 120.0
C18 C19 C20 120.2(3)
C18 C19 H19 119.9
C20 C19 H19 119.9
C19 C20 C15 120.8(3)
C19 C20 H20 119.6
C15 C20 H20 119.6
C4 N1 C3 119.1(2)
C14 N2 H2A 116(2)
C14 N2 H2B 124.1(17)
H2A N2 H2B 120(3)
C4 O1 C1 122.48(19)

loop_
_geom_bond_atom_site_label_1
_geom_bond_atom_site_label_2
_geom_bond_distance
C1 O2 1.202(3)
C1 O1 1.372(3)
C1 C2 1.446(4)
C2 C3 1.366(4)
C2 C5 1.496(4)
C3 N1 1.381(3)
C3 C6 1.491(3)
C4 N1 1.302(3)
C4 O1 1.372(3)
C4 C12 1.430(3)
C5 H5A 0.9600
C5 H5B 0.9600
C5 H5C 0.9600
C6 C11 1.392(4)
C6 C7 1.392(4)
C7 C8 1.383(4)
C7 H7 0.9300
C8 C9 1.380(5)
C8 H8 0.9300
C9 C10 1.370(4)
C9 H9 0.9300
C10 C11 1.372(4)
C10 H10 0.9300
C11 H11 0.9300
C12 C14 1.388(4)
C12 C13 1.515(3)
C13 H13A 0.9600
C13 H13B 0.9600
C13 H13C 0.9600
C14 N2 1.342(3)
C14 C15 1.494(4)
C15 C16 1.386(4)
C15 C20 1.393(4)
C16 C17 1.379(4)
C16 H16 0.9300
C17 C18 1.378(5)
C17 H17 0.9300
C18 C19 1.375(5)
C18 H18 0.9300
C19 C20 1.382(4)
C19 H19 0.9300
C20 H20 0.9300
N2 H2A 0.91(3)
N2 H2B 0.93(3)

loop_
_geom_hbond_atom_site_label_D
_geom_hbond_atom_site_label_H
_geom_hbond_atom_site_label_A
_geom_hbond_distance_DH
_geom_hbond_distance_HA
_geom_hbond_distance_DA
_geom_hbond_angle_DHA
_geom_hbond_site_symmetry_A
N2 H2B O2 0.93(3) 2.01(3) 2.860(3) 151(2) 1_655
N2 H2A N1 0.91(3) 1.92(4) 2.652(3) 136(3) .

loop_
_geom_torsion_atom_site_label_1
_geom_torsion_atom_site_label_2
_geom_torsion_atom_site_label_3
_geom_torsion_atom_site_label_4
_geom_torsion
O2 C1 C2 C3 178.1(3)
O1 C1 C2 C3 -1.4(4)
O2 C1 C2 C5 0.7(4)
O1 C1 C2 C5 -178.8(2)
C1 C2 C3 N1 -0.4(4)
C5 C2 C3 N1 176.7(3)
C1 C2 C3 C6 178.9(2)
C5 C2 C3 C6 -4.1(4)
C2 C3 C6 C11 141.0(3)
N1 C3 C6 C11 -39.7(3)
C2 C3 C6 C7 -42.0(4)
N1 C3 C6 C7 137.4(3)
C11 C6 C7 C8 -1.1(4)
C3 C6 C7 C8 -178.2(3)
C6 C7 C8 C9 -0.8(5)
C7 C8 C9 C10 2.4(5)
C8 C9 C10 C11 -2.1(5)
C9 C10 C11 C6 0.2(5)
C7 C6 C11 C10 1.4(4)
C3 C6 C11 C10 178.5(3)
N1 C4 C12 C14 1.4(4)
O1 C4 C12 C14 -179.9(2)
N1 C4 C12 C13 -177.4(2)
O1 C4 C12 C13 1.3(3)
C4 C12 C14 N2 -1.5(4)
C13 C12 C14 N2 177.3(3)
C4 C12 C14 C15 179.7(2)
C13 C12 C14 C15 -1.5(4)
N2 C14 C15 C16 -43.6(4)
C12 C14 C15 C16 135.3(3)
N2 C14 C15 C20 132.7(3)
C12 C14 C15 C20 -48.4(4)
C20 C15 C16 C17 1.5(4)
C14 C15 C16 C17 178.0(3)
C15 C16 C17 C18 -1.1(5)
C16 C17 C18 C19 0.3(5)
C17 C18 C19 C20 0.1(5)
C18 C19 C20 C15 0.3(5)
C16 C15 C20 C19 -1.1(4)
C14 C15 C20 C19 -177.5(3)
O1 C4 N1 C3 -0.4(4)
C12 C4 N1 C3 178.2(2)
C2 C3 N1 C4 1.3(4)
C6 C3 N1 C4 -178.0(2)
N1 C4 O1 C1 -1.5(4)
C12 C4 O1 C1 179.8(2)
O2 C1 O1 C4 -177.2(3)
C2 C1 O1 C4 2.4(4)

loop_
_cod_related_entry_id
_cod_related_entry_database
_cod_related_entry_code
1 ChemSpider 30652084
